data_7025672
loop_
_publ_author_name
'Mueller, Thomas J.'
'Ziller, Joseph W.'
'Evans, William J.'

_publ_section_title
;
 Sigma bond metathesis with pentamethylcyclopentadienyl ligands in
 sterically crowded (C5Me5)3M complexes.
;
_journal_issue 29
_journal_name_full 'Dalton transactions (Cambridge, England : 2003)'
_journal_page_first 6767
_journal_page_last 6773
_journal_paper_doi 10.1039/c002654a
_journal_volume 39
_journal_year 2010
_chemical_formula_sum 'C52 H70 La2 Se2'
_chemical_formula_weight 1130.82
_chemical_name_systematic
;
?
;
_space_group_IT_number 34
_symmetry_cell_setting orthorhombic
_symmetry_space_group_name_Hall 'P 2 -2n'
_symmetry_space_group_name_H-M 'P n n 2'
_atom_sites_solution_hydrogens geom
_atom_sites_solution_primary direct
_atom_sites_solution_secondary difmap
_audit_creation_method SHELXTL
_cell_angle_alpha 90.00
_cell_angle_beta 90.00
_cell_angle_gamma 90.00
_cell_formula_units_Z 2
_cell_length_a 10.3729(10)
_cell_length_b 12.0187(12)
_cell_length_c 19.4835(19)
_cell_measurement_reflns_used 1016
_cell_measurement_temperature 153(2)
_cell_measurement_theta_max 28.26
_cell_measurement_theta_min 2.22
_cell_volume 2429.0(4)
_computing_cell_refinement 'Bruker SMART/SAINT'
_computing_data_collection 'Bruker SMART'
_computing_data_reduction 'Bruker SAINT'
_computing_molecular_graphics 'Bruker SHELXTL'
_computing_publication_material 'Bruker SHELXTL'
_computing_structure_refinement 'SHELXL-97 (Sheldrick, 2008)'
_computing_structure_solution 'SHELXS-97 (Sheldrick, 2008)'
_diffrn_ambient_temperature 153(2)
_diffrn_measured_fraction_theta_full 1.000
_diffrn_measured_fraction_theta_max 1.000
_diffrn_measurement_device_type 'Bruker SMART1K CCD'
_diffrn_measurement_method 'phi and omega'
_diffrn_radiation_monochromator graphite
_diffrn_radiation_source 'normal-focus sealed tube'
_diffrn_radiation_type MoK\a
_diffrn_radiation_wavelength 0.71073
_diffrn_reflns_av_R_equivalents 0.0258
_diffrn_reflns_av_sigmaI/netI 0.0210
_diffrn_reflns_limit_h_max 13
_diffrn_reflns_limit_h_min -13
_diffrn_reflns_limit_k_max 16
_diffrn_reflns_limit_k_min -15
_diffrn_reflns_limit_l_max 25
_diffrn_reflns_limit_l_min -25
_diffrn_reflns_number 25662
_diffrn_reflns_theta_full 28.30
_diffrn_reflns_theta_max 28.30
_diffrn_reflns_theta_min 1.99
_exptl_absorpt_coefficient_mu 3.266
_exptl_absorpt_correction_T_max 0.5336
_exptl_absorpt_correction_T_min 0.4839
_exptl_absorpt_correction_type multi-scan
_exptl_absorpt_process_details 'Bruker SADABS'
_exptl_crystal_colour colorless
_exptl_crystal_density_diffrn 1.546
_exptl_crystal_density_meas ?
_exptl_crystal_density_method 'not measured'
_exptl_crystal_description Irregular
_exptl_crystal_F_000 1128
_exptl_crystal_size_max 0.26
_exptl_crystal_size_mid 0.24
_exptl_crystal_size_min 0.22
_refine_diff_density_max 0.499
_refine_diff_density_min -0.605
_refine_diff_density_rms 0.063
_refine_ls_abs_structure_details 'Flack H D (1983), Acta Cryst. A39, 876-881'
_refine_ls_abs_structure_Flack 0.768(9)
_refine_ls_extinction_method none
_refine_ls_goodness_of_fit_ref 1.057
_refine_ls_hydrogen_treatment constr
_refine_ls_matrix_type full
_refine_ls_number_parameters 265
_refine_ls_number_reflns 6015
_refine_ls_number_restraints 1
_refine_ls_restrained_S_all 1.056
_refine_ls_R_factor_all 0.0221
_refine_ls_R_factor_gt 0.0187
_refine_ls_shift/su_max 0.173
_refine_ls_shift/su_mean 0.004
_refine_ls_structure_factor_coef Fsqd
_refine_ls_weighting_details 'calc w=1/[\s^2^(Fo^2^)+(0.0224P)^2^+0.8962P] where P=(Fo^2^+2Fc^2^)/3'
_refine_ls_weighting_scheme calc
_refine_ls_wR_factor_gt 0.0445
_refine_ls_wR_factor_ref 0.0461
_reflns_number_gt 5560
_reflns_number_total 6015
_reflns_threshold_expression >2sigma(I)
_cod_data_source_file c002654a.txt
_cod_data_source_block tjm4
_cod_depositor_comments
;
The following automatic conversions were performed:

'_symmetry_cell_setting' value 'Orthorhombic' changed to
'orthorhombic' according to
/home/saulius/struct/CIF-dictionaries/cif_core.dic dictionary named
'cif_core.dic' version 2.4.2 from 2011-04-26.

Automatic conversion script
Id: cif_fix_values 1891 2012-01-12 08:04:46Z andrius 

The following automatic conversions were performed:

'_exptl_crystal_density_meas' value 'none' was changed to '?' - the
value is perceived as not measured.

Automatic conversion script
Id: cif_fix_values 3008 2015-01-20 13:52:24Z robertas 
;
_cod_original_sg_symbol_H-M Pnn2
_cod_database_code 7025672

loop_
_symmetry_equiv_pos_as_xyz
'x, y, z'
'-x, -y, z'
'x+1/2, -y+1/2, z+1/2'
'-x+1/2, y+1/2, z+1/2'

loop_
_atom_site_label
_atom_site_type_symbol
_atom_site_fract_x
_atom_site_fract_y
_atom_site_fract_z
_atom_site_U_iso_or_equiv
_atom_site_adp_type
_atom_site_occupancy
_atom_site_symmetry_multiplicity
_atom_site_calc_flag
_atom_site_refinement_flags
La1 La 0.5000 0.5000 0.515662(7) 0.01681(6) Uani 1 2 d S
La2 La 0.5000 0.5000 0.242455(7) 0.01722(6) Uani 1 2 d S
Se1 Se 0.385737(18) 0.406532(15) 0.37860(3) 0.02140(5) Uani 1 1 d .
C1 C 0.2450(3) 0.5086(2) 0.56479(13) 0.0245(5) Uani 1 1 d .
C2 C 0.2496(2) 0.5942(2) 0.51530(14) 0.0208(5) Uani 1 1 d .
C3 C 0.3310(3) 0.6790(2) 0.53979(13) 0.0224(5) Uani 1 1 d .
C4 C 0.3767(3) 0.6472(2) 0.60630(14) 0.0240(6) Uani 1 1 d .
C5 C 0.3212(3) 0.5422(2) 0.62152(14) 0.0247(5) Uani 1 1 d .
C6 C 0.1675(3) 0.4032(2) 0.55915(15) 0.0352(6) Uani 1 1 d .
H6A H 0.1993 0.3488 0.5926 0.053 Uiso 1 1 calc R
H6B H 0.1762 0.3727 0.5127 0.053 Uiso 1 1 calc R
H6C H 0.0766 0.4194 0.5684 0.053 Uiso 1 1 calc R
C7 C 0.1662(3) 0.6023(2) 0.45149(13) 0.0284(5) Uani 1 1 d .
H7A H 0.0967 0.6561 0.4594 0.043 Uiso 1 1 calc R
H7B H 0.1290 0.5292 0.4413 0.043 Uiso 1 1 calc R
H7C H 0.2190 0.6269 0.4126 0.043 Uiso 1 1 calc R
C8 C 0.3541(3) 0.7888(2) 0.50450(14) 0.0302(6) Uani 1 1 d .
H8A H 0.3734 0.7758 0.4559 0.045 Uiso 1 1 calc R
H8B H 0.4271 0.8268 0.5262 0.045 Uiso 1 1 calc R
H8C H 0.2768 0.8352 0.5084 0.045 Uiso 1 1 calc R
C9 C 0.4506(3) 0.7223(2) 0.65349(15) 0.0347(6) Uani 1 1 d .
H9A H 0.4654 0.6842 0.6973 0.052 Uiso 1 1 calc R
H9B H 0.4011 0.7905 0.6615 0.052 Uiso 1 1 calc R
H9C H 0.5336 0.7412 0.6325 0.052 Uiso 1 1 calc R
C10 C 0.3196(3) 0.4857(2) 0.69069(14) 0.0347(7) Uani 1 1 d .
H10A H 0.4006 0.5013 0.7148 0.052 Uiso 1 1 calc R
H10B H 0.3102 0.4052 0.6844 0.052 Uiso 1 1 calc R
H10C H 0.2471 0.5140 0.7178 0.052 Uiso 1 1 calc R
C11 C 0.3153(3) 0.5909(2) 0.15280(14) 0.0243(5) Uani 1 1 d .
C12 C 0.2743(3) 0.6251(2) 0.21954(14) 0.0219(5) Uani 1 1 d .
C13 C 0.3630(2) 0.7038(2) 0.24372(13) 0.0210(5) Uani 1 1 d .
C14 C 0.4608(2) 0.7181(2) 0.19381(12) 0.0215(5) Uani 1 1 d .
C15 C 0.4303(3) 0.6492(2) 0.13673(14) 0.0220(5) Uani 1 1 d .
C16 C 0.2376(3) 0.5178(2) 0.10555(16) 0.0383(7) Uani 1 1 d .
H16A H 0.2734 0.5219 0.0591 0.057 Uiso 1 1 calc R
H16B H 0.1478 0.5433 0.1049 0.057 Uiso 1 1 calc R
H16C H 0.2409 0.4408 0.1219 0.057 Uiso 1 1 calc R
C17 C 0.1518(3) 0.5882(3) 0.25393(16) 0.0363(7) Uani 1 1 d .
H17A H 0.1718 0.5321 0.2889 0.054 Uiso 1 1 calc R
H17B H 0.0936 0.5560 0.2196 0.054 Uiso 1 1 calc R
H17C H 0.1101 0.6522 0.2757 0.054 Uiso 1 1 calc R
C18 C 0.3477(3) 0.7726(2) 0.30787(13) 0.0298(6) Uani 1 1 d .
H18A H 0.2651 0.8121 0.3064 0.045 Uiso 1 1 calc R
H18B H 0.4182 0.8266 0.3108 0.045 Uiso 1 1 calc R
H18C H 0.3498 0.7238 0.3481 0.045 Uiso 1 1 calc R
C19 C 0.5705(3) 0.7988(2) 0.19812(15) 0.0315(6) Uani 1 1 d .
H19A H 0.6360 0.7792 0.1639 0.047 Uiso 1 1 calc R
H19B H 0.6086 0.7958 0.2441 0.047 Uiso 1 1 calc R
H19C H 0.5388 0.8742 0.1891 0.047 Uiso 1 1 calc R
C20 C 0.4948(3) 0.6533(2) 0.06761(14) 0.0333(7) Uani 1 1 d .
H20A H 0.5671 0.7057 0.0692 0.050 Uiso 1 1 calc R
H20B H 0.4325 0.6777 0.0329 0.050 Uiso 1 1 calc R
H20C H 0.5269 0.5791 0.0557 0.050 Uiso 1 1 calc R
C21 C 0.29174(17) 0.26866(15) 0.3790(2) 0.0205(4) Uani 1 1 d .
C22 C 0.3487(3) 0.1711(2) 0.40094(14) 0.0337(6) Uani 1 1 d .
H22A H 0.4356 0.1720 0.4163 0.040 Uiso 1 1 calc R
C23 C 0.2805(3) 0.0718(2) 0.40085(16) 0.0412(8) Uani 1 1 d .
H23A H 0.3211 0.0052 0.4158 0.049 Uiso 1 1 calc R
C24 C 0.1553(3) 0.0693(2) 0.3794(3) 0.0447(6) Uani 1 1 d .
H24A H 0.1086 0.0012 0.3791 0.054 Uiso 1 1 calc R
C25 C 0.0974(3) 0.1662(3) 0.35805(17) 0.0502(10) Uani 1 1 d .
H25A H 0.0102 0.1649 0.3431 0.060 Uiso 1 1 calc R
C26 C 0.1648(3) 0.2659(2) 0.35807(14) 0.0349(7) Uani 1 1 d .
H26A H 0.1235 0.3324 0.3436 0.042 Uiso 1 1 calc R

loop_
_atom_site_aniso_label
_atom_site_aniso_U_11
_atom_site_aniso_U_22
_atom_site_aniso_U_33
_atom_site_aniso_U_23
_atom_site_aniso_U_13
_atom_site_aniso_U_12
La1 0.01850(14) 0.01568(14) 0.01626(14) 0.000 0.000 0.00239(9)
La2 0.02093(15) 0.01476(14) 0.01597(14) 0.000 0.000 -0.00125(9)
Se1 0.02509(9) 0.01973(9) 0.01938(8) -0.00225(18) 0.00263(17) -0.00763(7)
C1 0.0237(13) 0.0234(12) 0.0264(12) 0.0007(10) 0.0083(10) 0.0023(9)
C2 0.0209(13) 0.0185(12) 0.0230(13) -0.0002(10) 0.0063(10) 0.0036(10)
C3 0.0281(14) 0.0177(13) 0.0213(13) 0.0001(10) 0.0073(10) 0.0055(11)
C4 0.0256(15) 0.0241(14) 0.0224(13) -0.0048(11) 0.0052(11) 0.0051(12)
C5 0.0291(13) 0.0266(14) 0.0183(12) 0.0010(11) 0.0073(10) 0.0061(12)
C6 0.0351(15) 0.0309(15) 0.0397(15) 0.0018(12) 0.0107(12) -0.0054(12)
C7 0.0244(12) 0.0353(15) 0.0256(13) 0.0005(10) 0.0007(10) 0.0070(11)
C8 0.0434(16) 0.0197(13) 0.0276(13) 0.0003(10) 0.0119(11) 0.0024(11)
C9 0.0396(16) 0.0299(15) 0.0345(15) -0.0075(12) -0.0022(12) 0.0051(13)
C10 0.0448(17) 0.0342(16) 0.0251(13) 0.0088(11) 0.0109(12) 0.0126(13)
C11 0.0285(14) 0.0212(14) 0.0232(13) 0.0009(10) -0.0056(10) 0.0002(12)
C12 0.0208(13) 0.0205(13) 0.0245(13) 0.0090(10) -0.0034(11) -0.0034(11)
C13 0.0231(13) 0.0220(13) 0.0179(12) 0.0006(10) -0.0019(10) 0.0038(10)
C14 0.0250(11) 0.0175(11) 0.0219(11) 0.0018(9) 0.0010(9) 0.0021(9)
C15 0.0267(15) 0.0185(12) 0.0208(12) 0.0026(10) 0.0000(11) 0.0016(11)
C16 0.0473(19) 0.0326(15) 0.0349(16) -0.0036(12) -0.0129(14) -0.0057(13)
C17 0.0230(14) 0.0480(18) 0.0378(16) 0.0131(14) -0.0009(11) -0.0015(12)
C18 0.0352(15) 0.0315(14) 0.0227(12) -0.0045(10) -0.0010(10) 0.0078(11)
C19 0.0322(14) 0.0270(13) 0.0353(14) 0.0077(11) -0.0003(11) -0.0083(11)
C20 0.0487(18) 0.0269(14) 0.0244(13) 0.0080(11) 0.0095(11) 0.0082(11)
C21 0.0215(9) 0.0203(8) 0.0196(8) -0.0041(18) 0.0038(18) -0.0072(7)
C22 0.0260(13) 0.0281(13) 0.0469(17) 0.0058(11) -0.0065(11) -0.0054(10)
C23 0.0473(17) 0.0216(12) 0.055(2) 0.0086(11) 0.0029(13) -0.0069(12)
C24 0.0487(14) 0.0326(12) 0.0529(14) -0.001(3) -0.008(3) -0.0235(11)
C25 0.0338(16) 0.0499(18) 0.067(3) 0.0096(15) -0.0146(14) -0.0183(14)
C26 0.0262(12) 0.0319(13) 0.0465(18) 0.0064(11) -0.0081(11) -0.0074(11)

loop_
_atom_type_symbol
_atom_type_description
_atom_type_scat_dispersion_real
_atom_type_scat_dispersion_imag
_atom_type_scat_source
C C 0.0033 0.0016 'International Tables Vol C Tables 4.2.6.8 and 6.1.1.4'
H H 0.0000 0.0000 'International Tables Vol C Tables 4.2.6.8 and 6.1.1.4'
Se Se -0.0929 2.2259 'International Tables Vol C Tables 4.2.6.8 and 6.1.1.4'
La La -0.2871 2.4523 'International Tables Vol C Tables 4.2.6.8 and 6.1.1.4'

loop_
_geom_angle_atom_site_label_1
_geom_angle_atom_site_label_2
_geom_angle_atom_site_label_3
_geom_angle
_geom_angle_site_symmetry_1
_geom_angle_site_symmetry_3
Cnt1 La1 Se1 102.1 . .
Cnt1 La1 Se1 119.5 . 2_665
Cnt1 La1 Cnt1 131.3 . 2_665
Cnt2 La2 Se1 114.2 . .
Cnt2 La2 Se1 106.3 . 2_665
Cnt2 La2 Cnt2 132.1 . 2_665
C4 La1 C4 102.05(12) 2_665 .
C4 La1 C1 103.72(8) 2_665 .
C4 La1 C1 48.32(8) . .
C4 La1 C1 48.32(8) 2_665 2_665
C4 La1 C1 103.72(8) . 2_665
C1 La1 C1 140.24(11) . 2_665
C4 La1 C3 29.51(8) 2_665 2_665
C4 La1 C3 131.31(8) . 2_665
C1 La1 C3 123.81(8) . 2_665
C1 La1 C3 47.93(8) 2_665 2_665
C4 La1 C3 131.32(8) 2_665 .
C4 La1 C3 29.51(8) . .
C1 La1 C3 47.93(8) . .
C1 La1 C3 123.81(8) 2_665 .
C3 La1 C3 160.77(11) 2_665 .
C4 La1 C5 87.30(8) 2_665 .
C4 La1 C5 29.19(8) . .
C1 La1 C5 29.14(8) . .
C1 La1 C5 112.08(8) 2_665 .
C3 La1 C5 115.15(8) 2_665 .
C3 La1 C5 47.99(8) . .
C4 La1 C5 29.19(8) 2_665 2_665
C4 La1 C5 87.30(8) . 2_665
C1 La1 C5 112.08(8) . 2_665
C1 La1 C5 29.14(8) 2_665 2_665
C3 La1 C5 47.99(8) 2_665 2_665
C3 La1 C5 115.15(8) . 2_665
C5 La1 C5 85.98(12) . 2_665
C4 La1 C2 48.11(8) 2_665 2_665
C4 La1 C2 132.13(8) . 2_665
C1 La1 C2 151.27(8) . 2_665
C1 La1 C2 28.93(7) 2_665 2_665
C3 La1 C2 28.84(8) 2_665 2_665
C3 La1 C2 151.25(8) . 2_665
C5 La1 C2 132.58(8) . 2_665
C5 La1 C2 47.70(8) 2_665 2_665
C4 La1 C2 132.13(8) 2_665 .
C4 La1 C2 48.11(8) . .
C1 La1 C2 28.93(7) . .
C1 La1 C2 151.27(8) 2_665 .
C3 La1 C2 151.25(8) 2_665 .
C3 La1 C2 28.84(8) . .
C5 La1 C2 47.70(8) . .
C5 La1 C2 132.58(8) 2_665 .
C2 La1 C2 179.72(11) 2_665 .
C4 La1 Se1 126.17(6) 2_665 2_665
C4 La1 Se1 118.88(6) . 2_665
C1 La1 Se1 129.25(5) . 2_665
C1 La1 Se1 86.99(6) 2_665 2_665
C3 La1 Se1 100.43(6) 2_665 2_665
C3 La1 Se1 95.97(6) . 2_665
C5 La1 Se1 143.95(6) . 2_665
C5 La1 Se1 116.08(6) 2_665 2_665
C2 La1 Se1 78.13(6) 2_665 2_665
C2 La1 Se1 101.63(5) . 2_665
C4 La1 Se1 118.88(6) 2_665 .
C4 La1 Se1 126.18(6) . .
C1 La1 Se1 86.99(6) . .
C1 La1 Se1 129.25(5) 2_665 .
C3 La1 Se1 95.97(6) 2_665 .
C3 La1 Se1 100.43(6) . .
C5 La1 Se1 116.08(6) . .
C5 La1 Se1 143.95(6) 2_665 .
C2 La1 Se1 101.63(5) 2_665 .
C2 La1 Se1 78.13(6) . .
Se1 La1 Se1 62.892(14) 2_665 .
C11 La2 C11 103.25(11) . 2_665
C11 La2 C14 48.04(8) . .
C11 La2 C14 104.53(8) 2_665 .
C11 La2 C14 104.53(8) . 2_665
C11 La2 C14 48.04(8) 2_665 2_665
C14 La2 C14 140.68(10) . 2_665
C11 La2 C12 132.42(8) . 2_665
C11 La2 C12 29.39(8) 2_665 2_665
C14 La2 C12 124.29(8) . 2_665
C14 La2 C12 47.94(8) 2_665 2_665
C11 La2 C12 29.39(8) . .
C11 La2 C12 132.42(8) 2_665 .
C14 La2 C12 47.94(8) . .
C14 La2 C12 124.29(8) 2_665 .
C12 La2 C12 161.77(11) 2_665 .
C11 La2 C15 88.16(8) . 2_665
C11 La2 C15 29.15(8) 2_665 2_665
C14 La2 C15 112.47(7) . 2_665
C14 La2 C15 29.20(7) 2_665 2_665
C12 La2 C15 48.18(8) 2_665 2_665
C12 La2 C15 115.83(8) . 2_665
C11 La2 C15 29.15(8) . .
C11 La2 C15 88.16(8) 2_665 .
C14 La2 C15 29.20(7) . .
C14 La2 C15 112.47(7) 2_665 .
C12 La2 C15 115.83(8) 2_665 .
C12 La2 C15 48.18(8) . .
C15 La2 C15 86.37(11) 2_665 .
C11 La2 C13 47.76(8) . .
C11 La2 C13 133.08(8) 2_665 .
C14 La2 C13 29.02(7) . .
C14 La2 C13 151.67(7) 2_665 .
C12 La2 C13 151.63(7) 2_665 .
C12 La2 C13 28.70(8) . .
C15 La2 C13 133.13(8) 2_665 .
C15 La2 C13 47.85(8) . .
C11 La2 C13 133.08(8) . 2_665
C11 La2 C13 47.76(8) 2_665 2_665
C14 La2 C13 151.67(7) . 2_665
C14 La2 C13 29.03(7) 2_665 2_665
C12 La2 C13 28.70(8) 2_665 2_665
C12 La2 C13 151.63(7) . 2_665
C15 La2 C13 47.85(8) 2_665 2_665
C15 La2 C13 133.13(8) . 2_665
C13 La2 C13 179.00(10) . 2_665
C11 La2 Se1 114.18(6) . .
C11 La2 Se1 130.37(6) 2_665 .
C14 La2 Se1 124.55(5) . .
C14 La2 Se1 90.34(5) 2_665 .
C12 La2 Se1 104.98(6) 2_665 .
C12 La2 Se1 90.65(6) . .
C15 La2 Se1 119.30(6) 2_665 .
C15 La2 Se1 138.81(6) . .
C13 La2 Se1 96.52(5) . .
C13 La2 Se1 82.63(5) 2_665 .
C11 La2 Se1 130.38(6) . 2_665
C11 La2 Se1 114.18(6) 2_665 2_665
C14 La2 Se1 90.34(5) . 2_665
C14 La2 Se1 124.55(5) 2_665 2_665
C12 La2 Se1 90.65(6) 2_665 2_665
C12 La2 Se1 104.98(6) . 2_665
C15 La2 Se1 138.81(6) 2_665 2_665
C15 La2 Se1 119.30(6) . 2_665
C13 La2 Se1 82.63(5) . 2_665
C13 La2 Se1 96.52(5) 2_665 2_665
Se1 La2 Se1 63.237(15) . 2_665
C21 Se1 La2 120.50(13) . .
C21 Se1 La1 119.83(13) . .
La2 Se1 La1 116.936(8) . .
C2 C1 C5 107.8(2) . .
C2 C1 C6 125.6(3) . .
C5 C1 C6 126.5(2) . .
C2 C1 La1 76.26(14) . .
C5 C1 La1 75.61(15) . .
C6 C1 La1 116.50(16) . .
C3 C2 C1 108.5(2) . .
C3 C2 C7 125.0(2) . .
C1 C2 C7 126.0(2) . .
C3 C2 La1 74.86(14) . .
C1 C2 La1 74.81(14) . .
C7 C2 La1 123.39(16) . .
C2 C3 C4 108.2(2) . .
C2 C3 C8 125.1(2) . .
C4 C3 C8 126.5(3) . .
C2 C3 La1 76.29(14) . .
C4 C3 La1 74.95(15) . .
C8 C3 La1 119.61(18) . .
C5 C4 C3 107.0(3) . .
C5 C4 C9 127.9(3) . .
C3 C4 C9 124.3(3) . .
C5 C4 La1 75.88(15) . .
C3 C4 La1 75.54(14) . .
C9 C4 La1 122.16(19) . .
C4 C5 C1 108.5(2) . .
C4 C5 C10 126.3(3) . .
C1 C5 C10 124.2(3) . .
C4 C5 La1 74.93(15) . .
C1 C5 La1 75.24(15) . .
C10 C5 La1 125.40(18) . .
C15 C11 C12 108.0(2) . .
C15 C11 C16 127.1(3) . .
C12 C11 C16 124.4(3) . .
C15 C11 La2 75.87(15) . .
C12 C11 La2 75.50(15) . .
C16 C11 La2 121.18(19) . .
C13 C12 C11 107.8(2) . .
C13 C12 C17 127.2(3) . .
C11 C12 C17 124.9(3) . .
C13 C12 La2 76.18(15) . .
C11 C12 La2 75.12(15) . .
C17 C12 La2 118.27(18) . .
C12 C13 C14 108.8(2) . .
C12 C13 C18 125.5(2) . .
C14 C13 C18 125.4(2) . .
C12 C13 La2 75.12(15) . .
C14 C13 La2 74.89(14) . .
C18 C13 La2 122.31(16) . .
C13 C14 C15 107.9(2) . .
C13 C14 C19 125.8(2) . .
C15 C14 C19 126.1(2) . .
C13 C14 La2 76.08(14) . .
C15 C14 La2 75.73(14) . .
C19 C14 La2 118.29(17) . .
C11 C15 C14 107.6(2) . .
C11 C15 C20 126.0(3) . .
C14 C15 C20 125.6(3) . .
C11 C15 La2 74.98(15) . .
C14 C15 La2 75.08(14) . .
C20 C15 La2 124.04(18) . .
C26 C21 C22 118.7(2) . .
C26 C21 Se1 120.23(18) . .
C22 C21 Se1 121.10(18) . .
C21 C22 C23 120.8(2) . .
C24 C23 C22 120.3(3) . .
C23 C24 C25 119.3(2) . .
C24 C25 C26 120.8(3) . .
C21 C26 C25 120.1(3) . .

loop_
_geom_bond_atom_site_label_1
_geom_bond_atom_site_label_2
_geom_bond_distance
_geom_bond_site_symmetry_2
La1 Cnt1 2.547 .
La2 Cnt2 2.551 .
La1 C4 2.808(3) 2_665
La1 C4 2.808(3) .
La1 C1 2.815(3) .
La1 C1 2.815(3) 2_665
La1 C3 2.815(2) 2_665
La1 C3 2.815(2) .
La1 C5 2.820(3) .
La1 C5 2.820(3) 2_665
La1 C2 2.833(2) 2_665
La1 C2 2.833(2) .
La1 Se1 3.1302(6) 2_665
La1 Se1 3.1303(6) .
La2 C11 2.813(3) .
La2 C11 2.813(3) 2_665
La2 C14 2.817(2) .
La2 C14 2.817(2) 2_665
La2 C12 2.818(3) 2_665
La2 C12 2.818(3) .
La2 C15 2.825(3) 2_665
La2 C15 2.825(3) .
La2 C13 2.832(2) .
La2 C13 2.832(2) 2_665
La2 Se1 3.1149(6) .
La2 Se1 3.1149(6) 2_665
Se1 C21 1.9226(17) .
C1 C2 1.411(3) .
C1 C5 1.418(4) .
C1 C6 1.504(4) .
C2 C3 1.407(4) .
C2 C7 1.518(4) .
C3 C4 1.432(4) .
C3 C8 1.507(4) .
C4 C5 1.418(4) .
C4 C9 1.499(4) .
C5 C10 1.509(4) .
C11 C15 1.419(4) .
C11 C12 1.429(4) .
C11 C16 1.506(4) .
C12 C13 1.400(4) .
C12 C17 1.504(4) .
C13 C14 1.416(3) .
C13 C18 1.507(3) .
C14 C15 1.422(4) .
C14 C19 1.498(4) .
C15 C20 1.505(4) .
C21 C26 1.379(3) .
C21 C22 1.381(3) .
C22 C23 1.387(4) .
C23 C24 1.365(4) .
C24 C25 1.375(5) .
C25 C26 1.388(4) .
